data_7004277
loop_
_publ_author_name
'Bruce, Michael I.'
'Cole, Marcus L.'
'Fung, Ricky S. C.'
'Forsyth, Craig M.'
'Hilder, Matthias'
'Junk, Peter C.'
'Konstas, Kristina'

_publ_section_title
;
 The reactivity of N-heterocyclic carbenes and their precursors with
 [Ru3(CO)12]
;
_journal_issue 31
_journal_name_full 'Dalton Transactions'
_journal_page_first 4118
_journal_page_last 4128
_journal_paper_doi 10.1039/B805012K
_journal_year 2008
_chemical_compound_source THF-Hexane
_chemical_formula_moiety 'C59 H64 N4 O11 Ru4 S2'
_chemical_formula_sum 'C29.5 H32 N2 O5.5 Ru2 S'
_chemical_formula_weight 736.77
_chemical_name_common '[Ru4(mu4-S)2(CO)9(IMes)2]2THF'
_chemical_temperature_decomposition 571
_space_group_IT_number 56
_symmetry_cell_setting orthorhombic
_symmetry_Int_Tables_number 56
_symmetry_space_group_name_Hall '-P 2ab 2ac'
_symmetry_space_group_name_H-M 'P c c n'
_atom_sites_solution_hydrogens geom
_atom_sites_solution_primary direct
_atom_sites_solution_secondary difmap
_audit_creation_method SHELXL-97
_cell_angle_alpha 90.00
_cell_angle_beta 90.00
_cell_angle_gamma 90.00
_cell_formula_units_Z 8
_cell_length_a 10.73890(10)
_cell_length_b 22.2879(3)
_cell_length_c 24.3237(3)
_cell_measurement_temperature 123(2)
_cell_volume 5821.82(12)
_computing_cell_refinement DENZO-SMN
_computing_data_collection 'Nonius Collect'
_computing_data_reduction X-Seed
_computing_molecular_graphics 'X-Seed / POV-Ray'
_computing_publication_material 'Microsoft Office 2000'
_computing_structure_refinement 'SHELXL-97 (Sheldrick, 1997)'
_computing_structure_solution 'SHELXS-97 (Sheldrick, 1990)'
_diffrn_ambient_temperature 123(2)
_diffrn_measured_fraction_theta_full 0.951
_diffrn_measured_fraction_theta_max 0.951
_diffrn_measurement_device_type 'Nonius Kappa CCD'
_diffrn_measurement_method 'psi and omega scans'
_diffrn_radiation_monochromator graphite
_diffrn_radiation_probe x-ray
_diffrn_radiation_type MoK\a
_diffrn_radiation_wavelength 0.71073
_diffrn_reflns_av_R_equivalents 0.0840
_diffrn_reflns_av_sigmaI/netI 0.0501
_diffrn_reflns_limit_h_max 12
_diffrn_reflns_limit_h_min -14
_diffrn_reflns_limit_k_max 31
_diffrn_reflns_limit_k_min -31
_diffrn_reflns_limit_l_max 33
_diffrn_reflns_limit_l_min -28
_diffrn_reflns_number 45226
_diffrn_reflns_theta_full 30.33
_diffrn_reflns_theta_max 30.33
_diffrn_reflns_theta_min 1.91
_diffrn_source 'fine-focus sealed tube'
_exptl_absorpt_coefficient_mu 1.153
_exptl_absorpt_correction_T_max 0.8646
_exptl_absorpt_correction_T_min 0.7236
_exptl_absorpt_correction_type empirical
_exptl_absorpt_process_details 'performed as part of the DENZO-SMN package'
_exptl_crystal_colour 'red orange'
_exptl_crystal_density_diffrn 1.681
_exptl_crystal_density_method none
_exptl_crystal_description prism
_exptl_crystal_F_000 2968
_exptl_crystal_size_max 0.30
_exptl_crystal_size_mid 0.13
_exptl_crystal_size_min 0.13
_refine_diff_density_max 2.744
_refine_diff_density_min -1.203
_refine_diff_density_rms 0.160
_refine_ls_extinction_method none
_refine_ls_goodness_of_fit_ref 1.062
_refine_ls_hydrogen_treatment constr
_refine_ls_matrix_type full
_refine_ls_number_parameters 368
_refine_ls_number_reflns 8324
_refine_ls_number_restraints 0
_refine_ls_restrained_S_all 1.062
_refine_ls_R_factor_all 0.0738
_refine_ls_R_factor_gt 0.0452
_refine_ls_shift/su_max 0.000
_refine_ls_shift/su_mean 0.000
_refine_ls_structure_factor_coef Fsqd
_refine_ls_weighting_details 'calc w=1/[\s^2^(Fo^2^)+(0.0699P)^2^+0.8871P] where P=(Fo^2^+2Fc^2^)/3'
_refine_ls_weighting_scheme calc
_refine_ls_wR_factor_gt 0.1112
_refine_ls_wR_factor_ref 0.1271
_reflns_number_gt 5840
_reflns_number_total 8324
_reflns_threshold_expression >2sigma(I)
_cod_data_source_file B805012K.txt
_cod_data_source_block Compound_3.cif
_cod_depositor_comments
;
  Moved the _audit_creation_method data item out of the loop.

  Antanas Vaitkus,
  2019-03-01

The following automatic conversions were performed:

'_chemical_melting_point' tag was changed to
'_chemical_temperature_decomposition' since the value had been '571
dec.'. The value '571 dec.' was changed to '571'.

Automatic conversion script
Id: cif_fix_values 1646 2011-03-28 12:23:43Z adriana 
;
_cod_original_formula_sum 'C29.50 H32 N2 O5.50 Ru2 S'
_cod_database_code 7004277

loop_
_symmetry_equiv_pos_as_xyz
'x, y, z'
'-x+1/2, -y+1/2, z'
'x+1/2, -y, -z+1/2'
'-x, y+1/2, -z+1/2'
'-x, -y, -z'
'x-1/2, y-1/2, -z'
'-x-1/2, y, z-1/2'
'x, -y-1/2, z-1/2'

loop_
_atom_site_label
_atom_site_type_symbol
_atom_site_fract_x
_atom_site_fract_y
_atom_site_fract_z
_atom_site_U_iso_or_equiv
_atom_site_adp_type
_atom_site_occupancy
_atom_site_symmetry_multiplicity
_atom_site_calc_flag
_atom_site_refinement_flags
_atom_site_disorder_assembly
_atom_site_disorder_group
Ru1 Ru 0.81805(2) 0.698660(10) 0.023200(10) 0.01278(8) Uani 1 1 d . . .
Ru2 Ru 0.81314(2) 0.696110(10) 0.135950(10) 0.01515(8) Uani 1 1 d . . .
S1 S 0.87442(7) 0.78280(3) 0.08399(3) 0.01588(16) Uani 1 1 d . . .
O1 O 0.7500 0.7500 -0.08858(12) 0.0262(8) Uani 1 2 d S . .
O2 O 1.0801(2) 0.71220(10) -0.01660(9) 0.0261(5) Uani 1 1 d . . .
O3 O 0.9382(2) 0.59256(10) 0.08367(8) 0.0243(5) Uani 1 1 d . . .
O4 O 0.6770(2) 0.60910(12) 0.20817(10) 0.0358(6) Uani 1 1 d . . .
O5 O 1.0305(3) 0.70578(13) 0.21498(11) 0.0432(7) Uani 1 1 d . . .
O6 O 0.8891(4) 0.51572(14) 0.28939(12) 0.0612(9) Uani 1 1 d . . .
N1 N 0.6720(2) 0.58628(12) -0.01200(11) 0.0207(6) Uani 1 1 d . . .
N2 N 0.8342(2) 0.59481(13) -0.06251(12) 0.0226(6) Uani 1 1 d . . .
C1 C 0.7703(3) 0.62344(14) -0.02141(12) 0.0184(6) Uani 1 1 d . . .
C2 C 0.6754(3) 0.53731(16) -0.04525(15) 0.0302(8) Uani 1 1 d . . .
H2 H 0.6167 0.5054 -0.0460 0.036 Uiso 1 1 calc R . .
C3 C 0.7771(4) 0.54256(17) -0.07666(14) 0.0319(9) Uani 1 1 d . . .
H3 H 0.8044 0.5149 -0.1038 0.038 Uiso 1 1 calc R . .
C4 C 0.5628(3) 0.59871(14) 0.02115(13) 0.0215(7) Uani 1 1 d . . .
C5 C 0.4690(3) 0.63292(14) -0.00215(13) 0.0229(7) Uani 1 1 d . . .
C6 C 0.3651(3) 0.64513(15) 0.03024(14) 0.0267(7) Uani 1 1 d . . .
H6 H 0.2995 0.6684 0.0150 0.032 Uiso 1 1 calc R . .
C7 C 0.3537(3) 0.62473(17) 0.08355(14) 0.0273(8) Uani 1 1 d . . .
C8 C 0.4453(3) 0.58757(15) 0.10373(14) 0.0260(7) Uani 1 1 d . . .
H8 H 0.4359 0.5714 0.1396 0.031 Uiso 1 1 calc R . .
C9 C 0.5517(3) 0.57271(14) 0.07341(12) 0.0218(7) Uani 1 1 d . . .
C10 C 0.4789(3) 0.65581(17) -0.06016(14) 0.0290(8) Uani 1 1 d . . .
H10A H 0.5530 0.6812 -0.0636 0.043 Uiso 1 1 calc R . .
H10B H 0.4046 0.6793 -0.0692 0.043 Uiso 1 1 calc R . .
H10C H 0.4857 0.6218 -0.0855 0.043 Uiso 1 1 calc R . .
C11 C 0.2432(4) 0.6409(2) 0.11816(17) 0.0459(11) Uani 1 1 d . . .
H11A H 0.1726 0.6152 0.1082 0.069 Uiso 1 1 calc R . .
H11B H 0.2212 0.6830 0.1119 0.069 Uiso 1 1 calc R . .
H11C H 0.2636 0.6350 0.1571 0.069 Uiso 1 1 calc R . .
C12 C 0.6446(3) 0.52888(16) 0.09373(15) 0.0286(8) Uani 1 1 d . . .
H12A H 0.6336 0.5231 0.1334 0.043 Uiso 1 1 calc R . .
H12B H 0.7287 0.5440 0.0865 0.043 Uiso 1 1 calc R . .
H12C H 0.6330 0.4905 0.0748 0.043 Uiso 1 1 calc R . .
C13 C 0.9368(3) 0.61613(15) -0.09530(13) 0.0225(7) Uani 1 1 d . . .
C14 C 0.9098(3) 0.64544(15) -0.14447(13) 0.0270(8) Uani 1 1 d . . .
C15 C 1.0090(4) 0.66393(17) -0.17678(14) 0.0324(8) Uani 1 1 d . . .
H15 H 0.9923 0.6858 -0.2095 0.039 Uiso 1 1 calc R . .
C16 C 1.1313(4) 0.65170(16) -0.16312(15) 0.0316(8) Uani 1 1 d . . .
C17 C 1.1544(3) 0.61894(16) -0.11574(15) 0.0293(8) Uani 1 1 d . . .
H17 H 1.2379 0.6090 -0.1066 0.035 Uiso 1 1 calc R . .
C18 C 1.0588(3) 0.60016(15) -0.08108(13) 0.0238(7) Uani 1 1 d . . .
C19 C 0.7777(4) 0.6516(2) -0.16517(14) 0.0358(9) Uani 1 1 d . . .
H19A H 0.7555 0.6161 -0.1867 0.054 Uiso 1 1 calc R . .
H19B H 0.7712 0.6874 -0.1884 0.054 Uiso 1 1 calc R . .
H19C H 0.7209 0.6554 -0.1338 0.054 Uiso 1 1 calc R . .
C20 C 1.2386(4) 0.67036(18) -0.19934(19) 0.0470(11) Uani 1 1 d . . .
H20A H 1.2808 0.6346 -0.2135 0.070 Uiso 1 1 calc R . .
H20B H 1.2976 0.6944 -0.1779 0.070 Uiso 1 1 calc R . .
H20C H 1.2071 0.6943 -0.2302 0.070 Uiso 1 1 calc R . .
C21 C 1.0875(3) 0.56357(16) -0.03147(14) 0.0289(8) Uani 1 1 d . . .
H21A H 1.0318 0.5752 -0.0014 0.043 Uiso 1 1 calc R . .
H21B H 1.1741 0.5704 -0.0204 0.043 Uiso 1 1 calc R . .
H21C H 1.0756 0.5210 -0.0399 0.043 Uiso 1 1 calc R . .
C22 C 0.7500 0.7500 -0.04104(18) 0.0189(9) Uani 1 2 d S . .
C23 C 0.9775(3) 0.70315(13) -0.00533(13) 0.0185(6) Uani 1 1 d . . .
C24 C 0.8857(3) 0.63701(15) 0.08334(11) 0.0186(6) Uani 1 1 d . . .
C25 C 0.7310(3) 0.64172(15) 0.18097(13) 0.0235(7) Uani 1 1 d . . .
C26 C 0.9497(3) 0.70060(15) 0.18430(13) 0.0239(7) Uani 1 1 d . . .
C27 C 0.8851(5) 0.4781(2) 0.24342(18) 0.0593(14) Uani 1 1 d . . .
H27A H 0.8045 0.4827 0.2241 0.071 Uiso 1 1 calc R . .
H27B H 0.8940 0.4357 0.2549 0.071 Uiso 1 1 calc R . .
C28 C 0.9905(6) 0.4954(2) 0.2059(2) 0.0782(18) Uani 1 1 d . . .
H28A H 1.0578 0.4651 0.2075 0.094 Uiso 1 1 calc R . .
H28B H 0.9610 0.4986 0.1675 0.094 Uiso 1 1 calc R . .
C29 C 1.0330(6) 0.5502(3) 0.2245(2) 0.084(2) Uani 1 1 d . . .
H29A H 1.0017 0.5828 0.2005 0.101 Uiso 1 1 calc R . .
H29B H 1.1252 0.5512 0.2240 0.101 Uiso 1 1 calc R . .
C30 C 0.9867(4) 0.55832(19) 0.28115(16) 0.0465(11) Uani 1 1 d . . .
H30A H 1.0547 0.5514 0.3079 0.056 Uiso 1 1 calc R . .
H30B H 0.9548 0.5996 0.2862 0.056 Uiso 1 1 calc R . .

loop_
_atom_site_aniso_label
_atom_site_aniso_U_11
_atom_site_aniso_U_22
_atom_site_aniso_U_33
_atom_site_aniso_U_23
_atom_site_aniso_U_13
_atom_site_aniso_U_12
Ru1 0.01311(13) 0.01376(13) 0.01146(13) -0.00094(8) 0.00027(9) -0.00054(9)
Ru2 0.01853(14) 0.01498(13) 0.01193(13) 0.00093(8) -0.00157(10) 0.00025(9)
S1 0.0158(4) 0.0163(3) 0.0156(4) -0.0006(3) -0.0003(3) -0.0015(3)
O1 0.038(2) 0.0269(18) 0.0137(16) 0.000 0.000 0.0035(15)
O2 0.0190(12) 0.0252(12) 0.0341(13) -0.0077(10) 0.0048(10) -0.0025(9)
O3 0.0296(13) 0.0185(11) 0.0249(12) -0.0004(9) 0.0029(10) 0.0055(10)
O4 0.0486(17) 0.0352(15) 0.0235(13) 0.0070(11) 0.0036(11) -0.0113(12)
O5 0.0448(17) 0.0469(17) 0.0379(16) 0.0006(12) -0.0220(14) -0.0005(13)
O6 0.097(3) 0.0434(18) 0.0431(17) -0.0059(14) 0.0231(19) -0.0106(18)
N1 0.0168(13) 0.0202(13) 0.0250(14) -0.0084(11) 0.0026(11) -0.0030(10)
N2 0.0205(14) 0.0232(14) 0.0242(14) -0.0095(11) 0.0064(11) -0.0064(11)
C1 0.0174(15) 0.0223(16) 0.0154(15) -0.0051(12) -0.0004(12) -0.0013(12)
C2 0.0266(19) 0.0251(18) 0.039(2) -0.0190(16) 0.0063(16) -0.0097(14)
C3 0.0297(19) 0.0280(19) 0.038(2) -0.0210(15) 0.0094(17) -0.0092(15)
C4 0.0177(15) 0.0206(15) 0.0263(17) -0.0104(12) 0.0026(14) -0.0082(12)
C5 0.0196(16) 0.0220(16) 0.0269(17) -0.0076(13) -0.0027(14) -0.0054(13)
C6 0.0174(16) 0.0274(18) 0.0353(19) -0.0097(14) 0.0003(15) -0.0015(14)
C7 0.0202(17) 0.0307(19) 0.0310(19) -0.0120(14) 0.0073(15) -0.0049(15)
C8 0.0235(18) 0.0264(17) 0.0281(17) -0.0060(14) 0.0093(15) -0.0088(14)
C9 0.0231(17) 0.0169(15) 0.0254(17) -0.0059(12) 0.0046(14) -0.0084(13)
C10 0.0255(19) 0.033(2) 0.0284(18) -0.0053(15) -0.0036(15) -0.0028(15)
C11 0.034(2) 0.058(3) 0.046(2) -0.013(2) 0.018(2) -0.003(2)
C12 0.0321(19) 0.0208(17) 0.0329(19) 0.0002(14) 0.0019(16) -0.0038(15)
C13 0.0207(17) 0.0219(16) 0.0250(16) -0.0079(13) 0.0090(14) -0.0028(13)
C14 0.033(2) 0.0276(18) 0.0209(16) -0.0093(13) 0.0043(15) 0.0023(15)
C15 0.041(2) 0.0304(19) 0.0255(18) -0.0065(15) 0.0103(17) 0.0014(16)
C16 0.037(2) 0.0230(17) 0.034(2) -0.0062(15) 0.0175(17) -0.0037(15)
C17 0.0235(18) 0.0239(17) 0.040(2) -0.0069(15) 0.0119(16) -0.0030(14)
C18 0.0258(18) 0.0191(16) 0.0266(17) -0.0098(12) 0.0069(14) -0.0031(13)
C19 0.038(2) 0.046(2) 0.0227(18) -0.0103(16) 0.0026(17) 0.0049(18)
C20 0.052(3) 0.029(2) 0.061(3) 0.0011(19) 0.034(2) -0.0028(19)
C21 0.0252(18) 0.0259(18) 0.0355(19) -0.0001(15) 0.0057(16) 0.0013(14)
C22 0.019(2) 0.017(2) 0.020(2) 0.000 0.000 -0.0018(17)
C23 0.0209(16) 0.0164(14) 0.0184(15) 0.0001(11) 0.0018(13) 0.0011(12)
C24 0.0181(16) 0.0238(16) 0.0139(14) -0.0004(12) -0.0022(12) -0.0030(13)
C25 0.0304(18) 0.0234(17) 0.0166(15) -0.0009(13) -0.0036(15) -0.0009(14)
C26 0.0273(18) 0.0265(17) 0.0180(15) 0.0030(12) -0.0047(15) 0.0009(14)
C27 0.085(4) 0.049(3) 0.043(3) -0.006(2) 0.016(3) -0.022(3)
C28 0.135(5) 0.053(3) 0.047(3) -0.017(2) 0.027(3) -0.035(3)
C29 0.078(4) 0.097(5) 0.077(4) -0.041(3) 0.027(3) -0.034(3)
C30 0.065(3) 0.035(2) 0.040(2) -0.0059(18) -0.007(2) 0.004(2)

loop_
_atom_type_symbol
_atom_type_description
_atom_type_scat_dispersion_real
_atom_type_scat_dispersion_imag
_atom_type_scat_source
C C 0.0033 0.0016 'International Tables Vol C Tables 4.2.6.8 and 6.1.1.4'
H H 0.0000 0.0000 'International Tables Vol C Tables 4.2.6.8 and 6.1.1.4'
N N 0.0061 0.0033 'International Tables Vol C Tables 4.2.6.8 and 6.1.1.4'
O O 0.0106 0.0060 'International Tables Vol C Tables 4.2.6.8 and 6.1.1.4'
S S 0.1246 0.1234 'International Tables Vol C Tables 4.2.6.8 and 6.1.1.4'
Ru Ru -1.2594 0.8363 'International Tables Vol C Tables 4.2.6.8 and 6.1.1.4'

loop_
_geom_angle_atom_site_label_1
_geom_angle_atom_site_label_2
_geom_angle_atom_site_label_3
_geom_angle
_geom_angle_site_symmetry_1
_geom_angle_site_symmetry_3
_geom_angle_publ_flag
C23 Ru1 C1 94.41(13) . . ?
C23 Ru1 C22 90.78(11) . . ?
C1 Ru1 C22 87.96(10) . . ?
C23 Ru1 C24 88.66(13) . . ?
C1 Ru1 C24 85.53(12) . . ?
C22 Ru1 C24 173.40(11) . . ?
C23 Ru1 S1 87.51(10) . . ?
C1 Ru1 S1 174.82(9) . . ?
C22 Ru1 S1 96.84(7) . . ?
C24 Ru1 S1 89.71(8) . . ?
C23 Ru1 S1 161.74(10) . 2_665 ?
C1 Ru1 S1 103.47(9) . 2_665 ?
C22 Ru1 S1 93.52(7) . 2_665 ?
C24 Ru1 S1 89.04(9) . 2_665 ?
S1 Ru1 S1 74.36(3) . 2_665 ?
C23 Ru1 Ru1 116.90(9) . 2_665 ?
C1 Ru1 Ru1 123.46(9) . 2_665 ?
C22 Ru1 Ru1 49.01(8) . 2_665 ?
C24 Ru1 Ru1 136.54(8) . 2_665 ?
S1 Ru1 Ru1 59.385(19) . 2_665 ?
S1 Ru1 Ru1 55.435(18) 2_665 2_665 ?
C23 Ru1 Ru2 113.19(10) . . ?
C1 Ru1 Ru2 120.29(8) . . ?
C22 Ru1 Ru2 139.40(8) . . ?
C24 Ru1 Ru2 46.23(8) . . ?
S1 Ru1 Ru2 54.588(18) . . ?
S1 Ru1 Ru2 54.115(17) 2_665 . ?
Ru1 Ru1 Ru2 90.408(6) 2_665 . ?
C25 Ru2 C26 92.08(14) . . ?
C25 Ru2 C24 97.64(14) . . ?
C26 Ru2 C24 97.55(14) . . ?
C25 Ru2 S1 165.07(11) . . ?
C26 Ru2 S1 94.17(10) . . ?
C24 Ru2 S1 94.97(9) . . ?
C25 Ru2 S1 92.26(10) . 2_665 ?
C26 Ru2 S1 164.32(10) . 2_665 ?
C24 Ru2 S1 96.80(9) . 2_665 ?
S1 Ru2 S1 78.30(3) . 2_665 ?
C25 Ru2 Ru1 127.75(10) . . ?
C26 Ru2 Ru1 127.48(10) . . ?
C24 Ru2 Ru1 50.58(9) . . ?
S1 Ru2 Ru1 56.758(18) . . ?
S1 Ru2 Ru1 59.386(18) 2_665 . ?
C25 Ru2 Ru2 109.57(11) . 2_665 ?
C26 Ru2 Ru2 109.67(10) . 2_665 ?
C24 Ru2 Ru2 140.09(9) . 2_665 ?
S1 Ru2 Ru2 55.52(2) . 2_665 ?
S1 Ru2 Ru2 54.733(19) 2_665 2_665 ?
Ru1 Ru2 Ru2 89.508(6) . 2_665 ?
Ru2 S1 Ru2 69.74(2) . 2_665 ?
Ru2 S1 Ru1 68.65(2) . . ?
Ru2 S1 Ru1 104.86(3) 2_665 . ?
Ru2 S1 Ru1 102.21(3) . 2_665 ?
Ru2 S1 Ru1 66.50(2) 2_665 2_665 ?
Ru1 S1 Ru1 65.18(2) . 2_665 ?
C27 O6 C30 108.0(3) . . ?
C2 N1 C1 111.6(3) . . ?
C2 N1 C4 120.4(3) . . ?
C1 N1 C4 127.2(3) . . ?
C3 N2 C1 110.9(3) . . ?
C3 N2 C13 119.1(3) . . ?
C1 N2 C13 129.3(3) . . ?
N1 C1 N2 103.2(3) . . ?
N1 C1 Ru1 126.8(2) . . ?
N2 C1 Ru1 129.6(2) . . ?
C3 C2 N1 106.9(3) . . ?
C2 C3 N2 107.4(3) . . ?
C5 C4 C9 122.4(3) . . ?
C5 C4 N1 117.8(3) . . ?
C9 C4 N1 119.6(3) . . ?
C4 C5 C6 117.3(3) . . ?
C4 C5 C10 121.3(3) . . ?
C6 C5 C10 121.4(3) . . ?
C7 C6 C5 122.5(3) . . ?
C8 C7 C6 118.1(3) . . ?
C8 C7 C11 120.7(3) . . ?
C6 C7 C11 121.2(4) . . ?
C7 C8 C9 122.5(3) . . ?
C8 C9 C4 116.7(3) . . ?
C8 C9 C12 122.0(3) . . ?
C4 C9 C12 121.2(3) . . ?
C14 C13 C18 121.7(3) . . ?
C14 C13 N2 118.1(3) . . ?
C18 C13 N2 119.6(3) . . ?
C15 C14 C13 117.8(3) . . ?
C15 C14 C19 120.3(3) . . ?
C13 C14 C19 121.6(3) . . ?
C16 C15 C14 122.4(3) . . ?
C15 C16 C17 118.3(3) . . ?
C15 C16 C20 122.1(4) . . ?
C17 C16 C20 119.6(4) . . ?
C16 C17 C18 122.0(3) . . ?
C17 C18 C13 117.6(3) . . ?
C17 C18 C21 120.2(3) . . ?
C13 C18 C21 122.2(3) . . ?
O1 C22 Ru1 139.01(8) . 2_665 ?
O1 C22 Ru1 139.01(8) . . ?
Ru1 C22 Ru1 81.98(16) 2_665 . ?
O2 C23 Ru1 169.4(3) . . ?
O3 C24 Ru2 139.7(2) . . ?
O3 C24 Ru1 137.1(2) . . ?
Ru2 C24 Ru1 83.19(12) . . ?
O4 C25 Ru2 177.8(3) . . ?
O5 C26 Ru2 176.7(3) . . ?
O6 C27 C28 108.0(4) . . ?
C29 C28 C27 106.1(4) . . ?
C28 C29 C30 107.6(5) . . ?
O6 C30 C29 107.3(4) . . ?

loop_
_geom_bond_atom_site_label_1
_geom_bond_atom_site_label_2
_geom_bond_distance
_geom_bond_site_symmetry_2
_geom_bond_publ_flag
Ru1 C23 1.850(3) . ?
Ru1 C1 2.062(3) . ?
Ru1 C22 2.070(3) . ?
Ru1 C24 2.135(3) . ?
Ru1 S1 2.4637(8) . ?
Ru1 S1 2.5747(8) 2_665 ?
Ru1 Ru1 2.7154(5) 2_665 ?
Ru1 Ru2 2.7436(3) . ?
Ru2 C25 1.857(3) . ?
Ru2 C26 1.882(3) . ?
Ru2 C24 1.995(3) . ?
Ru2 S1 2.4007(8) . ?
Ru2 S1 2.4239(8) 2_665 ?
Ru2 Ru2 2.7585(5) 2_665 ?
S1 Ru2 2.4239(8) 2_665 ?
S1 Ru1 2.5747(8) 2_665 ?
O1 C22 1.156(5) . ?
O2 C23 1.154(4) . ?
O3 C24 1.139(4) . ?
O4 C25 1.141(4) . ?
O5 C26 1.151(4) . ?
O6 C27 1.398(5) . ?
O6 C30 1.429(5) . ?
N1 C2 1.359(4) . ?
N1 C1 1.361(4) . ?
N1 C4 1.450(4) . ?
N2 C3 1.360(4) . ?
N2 C1 1.370(4) . ?
N2 C13 1.441(4) . ?
C2 C3 1.338(5) . ?
C4 C5 1.385(5) . ?
C4 C9 1.402(4) . ?
C5 C6 1.393(5) . ?
C5 C10 1.504(5) . ?
C6 C7 1.379(5) . ?
C7 C8 1.376(5) . ?
C7 C11 1.499(5) . ?
C8 C9 1.400(5) . ?
C9 C12 1.481(5) . ?
C13 C14 1.393(5) . ?
C13 C18 1.401(5) . ?
C14 C15 1.386(5) . ?
C14 C19 1.512(5) . ?
C15 C16 1.382(5) . ?
C16 C17 1.387(5) . ?
C16 C20 1.509(5) . ?
C17 C18 1.393(5) . ?
C18 C21 1.489(5) . ?
C22 Ru1 2.070(3) 2_665 ?
C27 C28 1.504(7) . ?
C28 C29 1.381(7) . ?
C29 C30 1.477(7) . ?
